data_4085322
loop_
_publ_author_name
'Hruszkewycz, Damian P.'
'Guard, Louise M.'
'Balcells, David'
'Feldman, Nicola'
'Hazari, Nilay'
'Tilset, Mats'

_publ_section_title
;
 Effect of 2-Substituents on Allyl-Supported Precatalysts for the
 Suzuki--Miyaura Reaction: Relating Catalytic Efficiency to the Stability
 of Palladium(I) Bridging Allyl Dimers
;
_journal_issue 1
_journal_name_full Organometallics
_journal_page_first 381
_journal_paper_doi 10.1021/om501250y
_journal_volume 34
_journal_year 2015
_chemical_formula_moiety 'C29 H38 Cl0.5 N2.5 Pd'
_chemical_formula_sum 'C29 H38 Cl0.5 N2.5 Pd'
_chemical_formula_weight 545.74
_chemical_name_systematic
;
 ?
;
_space_group_crystal_system monoclinic
_space_group_IT_number 15
_space_group_name_Hall '-I 2ya'
_space_group_name_H-M_alt 'I 1 2/a 1'
_symmetry_space_group_name_Hall '-I 2ya'
_symmetry_space_group_name_H-M 'I 1 2/a 1'
_atom_sites_solution_hydrogens geom
_atom_sites_solution_primary heavy
_audit_creation_date 2014-08-14
_audit_creation_method
;
Olex2 1.2
(compiled 2014.07.22 svn.r2960 for OlexSys, GUI svn.r4862)
;
_cell_angle_alpha 90
_cell_angle_beta 108.371(7)
_cell_angle_gamma 90
_cell_formula_units_Z 8
_cell_length_a 19.7597(13)
_cell_length_b 11.8025(2)
_cell_length_c 24.259(3)
_cell_measurement_reflns_used 74642
_cell_measurement_temperature 150
_cell_measurement_theta_max 27.5
_cell_measurement_theta_min 3.1
_cell_volume 5369.2(8)
_computing_cell_refinement
;
CrystalClear-SM Expert 2.0 r15 (Rigaku, 2011)
;
_computing_data_collection
;
CrystalClear-SM Expert 2.0 r15 (Rigaku, 2011)
;
_computing_data_reduction
;
CrystalClear-SM Expert 2.0 r15 (Rigaku, 2011)
;
_computing_molecular_graphics 'Olex2 (Dolomanov et al., 2009)'
_computing_publication_material 'Olex2 (Dolomanov et al., 2009)'
_computing_structure_refinement 'XL (Sheldrick, 2008)'
_computing_structure_solution 'XS (Sheldrick, 2008)'
_diffrn_ambient_temperature 150
_diffrn_detector RX
_diffrn_detector_area_resol_mean 10.0000
_diffrn_measured_fraction_theta_full 0.998
_diffrn_measured_fraction_theta_max 0.999
_diffrn_measurement_details
;
scan:
    Number of images: 90
               Slice: 20.0000 - 200.0000
         Image width: 2.0000
            Exp time: 60.0000
       Rotation axis: Omega
               Omega: 0.0000
                 Chi: 0.0000
                 Phi: 0.0000
                 XTD: 127.4000
              2theta: -0.0322
scan:
    Number of images: 90
               Slice: 20.0000 - 200.0000
         Image width: 2.0000
            Exp time: 60.0000
       Rotation axis: Omega
               Omega: 0.0000
                 Chi: 54.0000
                 Phi: 120.0000
                 XTD: 127.4000
              2theta: -0.0322
scan:
    Number of images: 90
               Slice: 20.0000 - 200.0000
         Image width: 2.0000
            Exp time: 60.0000
       Rotation axis: Omega
               Omega: 0.0000
                 Chi: 0.0000
                 Phi: 180.0000
                 XTD: 127.4000
              2theta: -0.0322
scan:
    Number of images: 90
               Slice: 20.0000 - 200.0000
         Image width: 2.0000
            Exp time: 60.0000
       Rotation axis: Omega
               Omega: 0.0000
                 Chi: 54.0000
                 Phi: 0.0000
                 XTD: 127.4000
              2theta: -0.0322
scan:
    Number of images: 90
               Slice: 20.0000 - 200.0000
         Image width: 2.0000
            Exp time: 60.0000
       Rotation axis: Omega
               Omega: 0.0000
                 Chi: 54.0000
                 Phi: 240.0000
                 XTD: 127.4000
              2theta: -0.0322
scan:
    Number of images: 90
               Slice: 20.0000 - 200.0000
         Image width: 2.0000
            Exp time: 60.0000
       Rotation axis: Omega
               Omega: 0.0000
                 Chi: 54.0000
                 Phi: 90.0000
                 XTD: 127.4000
              2theta: -0.0322
scan:
    Number of images: 90
               Slice: 20.0000 - 200.0000
         Image width: 2.0000
            Exp time: 60.0000
       Rotation axis: Omega
               Omega: 0.0000
                 Chi: 54.0000
                 Phi: 180.0000
                 XTD: 127.4000
              2theta: -0.0322
;
_diffrn_measurement_device
;
Crystal Goniometer
;
_diffrn_measurement_device_type Spyder
_diffrn_measurement_method 'profile data from \w-scans'
_diffrn_measurement_specimen_support Unknown
_diffrn_orient_matrix_type FS_PROCESS
_diffrn_orient_matrix_UB_11 0.010830
_diffrn_orient_matrix_UB_12 -0.054469
_diffrn_orient_matrix_UB_13 0.043292
_diffrn_orient_matrix_UB_21 -0.041986
_diffrn_orient_matrix_UB_22 -0.010144
_diffrn_orient_matrix_UB_23 -0.014277
_diffrn_orient_matrix_UB_31 -0.002558
_diffrn_orient_matrix_UB_32 -0.064101
_diffrn_orient_matrix_UB_33 -0.034528
_diffrn_radiation_monochromator 'Graphite Monochromator'
_diffrn_radiation_type MoK\a
_diffrn_radiation_wavelength 0.71075
_diffrn_reflns_av_R_equivalents 0.1439
_diffrn_reflns_av_unetI/netI 0.0432
_diffrn_reflns_Laue_measured_fraction_full 0.998
_diffrn_reflns_Laue_measured_fraction_max 0.999
_diffrn_reflns_limit_h_max 25
_diffrn_reflns_limit_h_min -25
_diffrn_reflns_limit_k_max 15
_diffrn_reflns_limit_k_min -15
_diffrn_reflns_limit_l_max 31
_diffrn_reflns_limit_l_min -31
_diffrn_reflns_number 128336
_diffrn_reflns_point_group_measured_fraction_full 0.998
_diffrn_reflns_point_group_measured_fraction_max 0.999
_diffrn_reflns_theta_full 25.242
_diffrn_reflns_theta_max 27.483
_diffrn_reflns_theta_min 3.114
_diffrn_source 'Sealed Tube'
_diffrn_source_current 40.0
_diffrn_source_power 2.0
_diffrn_source_voltage 50.0
_exptl_absorpt_coefficient_mu 0.761
_exptl_absorpt_correction_T_max 1.000
_exptl_absorpt_correction_T_min 0.795
_exptl_absorpt_correction_type multi-scan
_exptl_absorpt_process_details 'Jacobson, R. (1998) Private Communication'
_exptl_crystal_colour yellow
_exptl_crystal_colour_primary yellow
_exptl_crystal_density_diffrn 1.350
_exptl_crystal_description plate
_exptl_crystal_F_000 2272
_exptl_crystal_size_max 0.1
_exptl_crystal_size_mid 0.1
_exptl_crystal_size_min 0.05
_refine_diff_density_max 1.112
_refine_diff_density_min -1.189
_refine_diff_density_rms 0.177
_refine_ls_extinction_method none
_refine_ls_goodness_of_fit_ref 1.290
_refine_ls_hydrogen_treatment constr
_refine_ls_matrix_type full
_refine_ls_number_parameters 594
_refine_ls_number_reflns 6159
_refine_ls_number_restraints 569
_refine_ls_restrained_S_all 1.236
_refine_ls_R_factor_all 0.1055
_refine_ls_R_factor_gt 0.0970
_refine_ls_shift/su_max 0.001
_refine_ls_shift/su_mean 0.000
_refine_ls_structure_factor_coef Fsqd
_refine_ls_weighting_details 'w=1/[\s^2^(Fo^2^)+208.1514P] where P=(Fo^2^+2Fc^2^)/3'
_refine_ls_weighting_scheme calc
_refine_ls_wR_factor_gt 0.2202
_refine_ls_wR_factor_ref 0.2239
_reflns_Friedel_coverage 0.000
_reflns_number_gt 5646
_reflns_number_total 6159
_reflns_threshold_expression 'I > 2\s(I)'
_cod_data_source_file om501250y_si_002.cif
_cod_data_source_block '_II-CN'
_cod_depositor_comments
;
The following automatic conversions were performed:

'_exptl_absorpt_correction_type' value 'Multi-scan' changed to
'multi-scan' according to
/usr/data/users/saulius/automatic-downloads/current/ACS/lib/dictionaries/cif_core.dic
dictionary named 'cif_core.dic' version 2.4.2 from 2011-04-26.

Automatic conversion script
Id: cif_fix_values 3008 2015-01-20 13:52:24Z robertas 
;
_cod_original_cell_volume 5369.2(7)
_cod_original_formula_sum 'C29 H38 Cl0.50 N2.50 Pd'
_cod_database_code 4085322
_shelxl_version_number 2013-4
_shelx_space_group_comment
;
The symmetry employed for this shelxl refinement is uniquely defined
by the following loop, which should always be used as a source of
symmetry information in preference to the above space-group names.
They are only intended as comments.
;
_olex2_refinement_description
;
1. Fixed Uiso
 At 1.2 times of:
  All C(H) groups, All C(H,H) groups
 At 1.5 times of:
  All C(H,H,H) groups
2. Restrained distances
 C25-C20 \\sim C24-C25 \\sim C23-C24 \\sim C22-C23 \\sim C22-C21 \\sim C20-C21
 with sigma of 0.02
 C20-C23 \\sim C25-C22 \\sim C24-C21
 with sigma of 0.02
 C28-C26 \\sim C27-C26 \\sim C31-C29 \\sim C30-C29
 with sigma of 0.02
 C31-C30 \\sim C28-C27
 with sigma of 0.02
 C27A-C26A \\sim C28A-C26A \\sim C29A-C31A \\sim C30A-C29A
 with sigma of 0.02
 C31A-C30A \\sim C28A-C27A
 with sigma of 0.02
 C11-C6 \\sim C7-C6 \\sim C8-C7 \\sim C9-C8 \\sim C10-C9 \\sim C11-C10
 with sigma of 0.02
 C11-C8 \\sim C10-C7 \\sim C9-C6
 with sigma of 0.02
3. Rigid body (RIGU) restrains
 Pd1, C5, C1, C2, Cl1, N3A, N2, N3, N2A, H1A, H1B, C3, C4, C19A, C20A, C6, C18,
  C20, C19, C6A, C18A, H3A, H3B, N1, H19A, C21A, C7, C11, H18, C25, C21, H19,
 C7A, C11A, H18A, C26A, C24A, C22A, C29A, C8, C15, C12, C10, C24, C26, C22, C29,
  C15A, C8A, C10A, C12A, H26A, C28A, C27A, H24A, C23A, H22A, C30A, H29A, C31A,
 H8, C9, H15, C16, C17, H12, C14, C13, H10, H24, C23, C28, C27, H26, H22, C31,
 C30, H29, H15A, C17A, C16A, H8A, C9A, H10A, C13A, H12A, C14A, H28D, H28E, H28F,
  H27D, H27E, H27F, H23A, H30D, H30E, H30F, H31D, H31E, H31F, H9, H16A, H16B,
 H16C, H17A, H17B, H17C, H14A, H14B, H14C, H13A, H13B, H13C, H23, H28A, H28B,
 H28C, H27A, H27B, H27C, H31A, H31B, H31C, H30A, H30B, H30C, H17D, H17E, H17F,
 H16D, H16E, H16F, H9A, H13D, H13E, H13F, H14D, H14E, H14F, C25A
 with sigma for 1-2 distances of 0.004 and sigma for 1-3 distances of 0.004
4. Others
 Sof(N3A)=Sof(C19A)=Sof(H19A)=Sof(C26A)=Sof(H26A)=Sof(C25A)=Sof(C24A)=
 Sof(H24A)=Sof(C23A)=Sof(H23A)=Sof(C22A)=Sof(H22A)=Sof(C21A)=Sof(C20A)=Sof(C6A)=
 Sof(C7A)=Sof(C15A)=Sof(H15A)=Sof(C17A)=Sof(H17D)=Sof(H17E)=Sof(H17F)=Sof(C16A)=
 Sof(H16D)=Sof(H16E)=Sof(H16F)=Sof(C8A)=Sof(H8A)=Sof(C9A)=Sof(H9A)=Sof(C10A)=
 Sof(H10A)=Sof(C11A)=Sof(C13A)=Sof(H13D)=Sof(H13E)=Sof(H13F)=Sof(C12A)=
 Sof(H12A)=Sof(C14A)=Sof(H14D)=Sof(H14E)=Sof(H14F)=Sof(C28A)=Sof(H28D)=
 Sof(H28E)=Sof(H28F)=Sof(C30A)=Sof(H30D)=Sof(H30E)=Sof(H30F)=Sof(C29A)=
 Sof(H29A)=Sof(C31A)=Sof(H31D)=Sof(H31E)=Sof(H31F)=Sof(C27A)=Sof(H27D)=
 Sof(H27E)=Sof(H27F)=Sof(N2A)=Sof(C18A)=Sof(H18A)=1-FVAR(1)
 Sof(C6)=Sof(N2)=Sof(C7)=Sof(C8)=Sof(H8)=Sof(C12)=Sof(H12)=Sof(C11)=Sof(C10)=
 Sof(H10)=Sof(C14)=Sof(H14A)=Sof(H14B)=Sof(H14C)=Sof(C18)=Sof(H18)=Sof(C9)=
 Sof(H9)=Sof(C15)=Sof(H15)=Sof(C25)=Sof(C20)=Sof(C24)=Sof(H24)=Sof(C16)=
 Sof(H16A)=Sof(H16B)=Sof(H16C)=Sof(C21)=Sof(C13)=Sof(H13A)=Sof(H13B)=Sof(H13C)=
 Sof(C23)=Sof(H23)=Sof(C22)=Sof(H22)=Sof(C17)=Sof(H17A)=Sof(H17B)=Sof(H17C)=
 Sof(C31)=Sof(H31A)=Sof(H31B)=Sof(H31C)=Sof(C28)=Sof(H28A)=Sof(H28B)=Sof(H28C)=
 Sof(C30)=Sof(H30A)=Sof(H30B)=Sof(H30C)=Sof(C27)=Sof(H27A)=Sof(H27B)=Sof(H27C)=
 Sof(C29)=Sof(H29)=Sof(C26)=Sof(H26)=Sof(C19)=Sof(H19)=Sof(N3)=FVAR(1)
 Fixed Sof: C1(0.5) H1A(0.5) H1B(0.5) N1(0.5) C3(0.5) H3A(0.5) H3B(0.5)
 C2(0.5) C4(0.5) Cl1(0.5)
5.a Ternary CH refined with riding coordinates:
 C12(H12), C15(H15), C26A(H26A), C15A(H15A), C12A(H12A), C29(H29), C26(H26),
 C29A(H29A)
5.b Secondary CH2 refined with riding coordinates:
 C1(H1A,H1B), C3(H3A,H3B)
5.c Aromatic/amide H refined with riding coordinates:
 C8(H8), C10(H10), C18(H18), C9(H9), C19A(H19A), C24(H24), C23(H23), C22(H22),
 C24A(H24A), C23A(H23A), C22A(H22A), C8A(H8A), C9A(H9A), C10A(H10A), C19(H19),
 C18A(H18A)
5.d Idealised Me refined as rotating group:
 C14(H14A,H14B,H14C), C16(H16A,H16B,H16C), C13(H13A,H13B,H13C), C17(H17A,H17B,
 H17C), C17A(H17D,H17E,H17F), C16A(H16D,H16E,H16F), C13A(H13D,H13E,H13F),
 C14A(H14D,H14E,H14F), C31(H31A,H31B,H31C), C28(H28A,H28B,H28C), C30(H30A,H30B,
 H30C), C27(H27A,H27B,H27C), C28A(H28D,H28E,H28F), C30A(H30D,H30E,H30F),
 C31A(H31D,H31E,H31F), C27A(H27D,H27E,H27F)
;
_olex2_submission_special_instructions 'No special instructions were received'

loop_
_space_group_symop_operation_xyz
'x, y, z'
'-x+1/2, y, -z'
'x+1/2, y+1/2, z+1/2'
'-x+1, y+1/2, -z+1/2'
'-x, -y, -z'
'x-1/2, -y, z'
'-x+1/2, -y+1/2, -z+1/2'
'x, -y+1/2, z+1/2'

loop_
_atom_site_label
_atom_site_type_symbol
_atom_site_fract_x
_atom_site_fract_y
_atom_site_fract_z
_atom_site_U_iso_or_equiv
_atom_site_adp_type
_atom_site_occupancy
_atom_site_site_symmetry_order
_atom_site_calc_flag
_atom_site_refinement_flags_posn
_atom_site_refinement_flags_occupancy
_atom_site_disorder_assembly
_atom_site_disorder_group
Pd1 Pd 0.30020(3) 0.34013(5) 0.55063(3) 0.01950(18) Uani 1 1 d . . . .
N3A N 0.4319(8) 0.3508(14) 0.6591(7) 0.018(3) Uani 0.506(10) 1 d . P A 2
C6 C 0.332(3) 0.089(4) 0.629(2) 0.021(5) Uani 0.494(10) 1 d . P A 1
N2 N 0.3769(19) 0.192(4) 0.6555(19) 0.017(4) Uani 0.494(10) 1 d . P A 1
C5 C 0.3699(5) 0.2921(7) 0.6274(4) 0.0245(16) Uani 1 1 d . . . .
C7 C 0.3520(14) 0.0392(17) 0.5855(10) 0.018(4) Uani 0.494(10) 1 d . P A 1
C8 C 0.3235(11) -0.0649(15) 0.5654(9) 0.022(4) Uani 0.494(10) 1 d . P A 1
H8 H 0.3428 -0.1070 0.5416 0.026 Uiso 0.494(10) 1 calc R P A 1
C12 C 0.2503(13) 0.105(2) 0.6908(10) 0.028(4) Uani 0.494(10) 1 d . P A 1
H12 H 0.2742 0.1791 0.6992 0.033 Uiso 0.494(10) 1 calc R P A 1
C11 C 0.2759(13) 0.0476(19) 0.6444(11) 0.022(4) Uani 0.494(10) 1 d . P A 1
C10 C 0.2462(12) -0.0532(17) 0.6214(9) 0.025(4) Uani 0.494(10) 1 d . P A 1
H10 H 0.2109 -0.0855 0.6343 0.030 Uiso 0.494(10) 1 calc R P A 1
C14 C 0.1681(14) 0.128(2) 0.6692(13) 0.032(6) Uani 0.494(10) 1 d . P A 1
H14A H 0.1554 0.1673 0.6327 0.048 Uiso 0.494(10) 1 calc GR P A 1
H14B H 0.1554 0.1734 0.6973 0.048 Uiso 0.494(10) 1 calc GR P A 1
H14C H 0.1430 0.0571 0.6644 0.048 Uiso 0.494(10) 1 calc GR P A 1
C18 C 0.4138(12) 0.194(3) 0.7116(12) 0.021(5) Uani 0.494(10) 1 d . P A 1
H18 H 0.4186 0.1360 0.7386 0.025 Uiso 0.494(10) 1 calc R P A 1
C9 C 0.2670(12) -0.1072(18) 0.5802(10) 0.028(5) Uani 0.494(10) 1 d . P A 1
H9 H 0.2434 -0.1719 0.5622 0.033 Uiso 0.494(10) 1 calc R P A 1
C19A C 0.4677(11) 0.2916(16) 0.7089(8) 0.024(4) Uani 0.506(10) 1 d . P A 2
H19A H 0.5079 0.3157 0.7383 0.028 Uiso 0.506(10) 1 calc R P A 2
C15 C 0.4144(13) 0.082(2) 0.5657(10) 0.024(4) Uani 0.494(10) 1 d . P A 1
H15 H 0.4255 0.1589 0.5810 0.029 Uiso 0.494(10) 1 calc R P A 1
C25 C 0.4074(10) 0.5661(13) 0.6656(8) 0.023(3) Uani 0.494(10) 1 d . P A 1
C20 C 0.4420(9) 0.4656(14) 0.6593(9) 0.025(3) Uani 0.494(10) 1 d . P A 1
C24 C 0.4317(10) 0.6676(14) 0.6489(8) 0.028(4) Uani 0.494(10) 1 d . P A 1
H24 H 0.4072 0.7345 0.6498 0.033 Uiso 0.494(10) 1 calc R P A 1
C16 C 0.4818(13) 0.010(2) 0.5926(11) 0.044(6) Uani 0.494(10) 1 d . P A 1
H16A H 0.4916 0.0058 0.6339 0.065 Uiso 0.494(10) 1 calc GR P A 1
H16B H 0.5215 0.0441 0.5842 0.065 Uiso 0.494(10) 1 calc GR P A 1
H16C H 0.4742 -0.0651 0.5764 0.065 Uiso 0.494(10) 1 calc GR P A 1
C21 C 0.5024(9) 0.4665(13) 0.6418(8) 0.025(3) Uani 0.494(10) 1 d . P A 1
C13 C 0.2691(13) 0.040(2) 0.7475(9) 0.034(4) Uani 0.494(10) 1 d . P A 1
H13A H 0.2384 -0.0249 0.7428 0.051 Uiso 0.494(10) 1 calc GR P A 1
H13B H 0.2631 0.0878 0.7775 0.051 Uiso 0.494(10) 1 calc GR P A 1
H13C H 0.3178 0.0150 0.7579 0.051 Uiso 0.494(10) 1 calc GR P A 1
C1 C 0.2264(9) 0.3986(15) 0.5870(7) 0.023(3) Uani 0.5 1 d . P B 4
H1A H 0.1989 0.3399 0.5982 0.027 Uiso 0.5 1 calc R P B 4
H1B H 0.2446 0.4538 0.6178 0.027 Uiso 0.5 1 calc R P B 4
N1 N 0.2245(10) 0.6543(14) 0.5119(7) 0.038(4) Uani 0.5 1 d . P B 4
C3 C 0.1274(10) 0.4058(17) 0.4870(7) 0.028(4) Uani 0.5 1 d . P B 4
H3A H 0.0959 0.4637 0.4643 0.034 Uiso 0.5 1 calc R P B 4
H3B H 0.1018 0.3497 0.5018 0.034 Uiso 0.5 1 calc R P B 4
C2 C 0.1920(8) 0.4479(14) 0.5288(7) 0.018(3) Uani 0.5 1 d . P B 4
C4 C 0.2097(10) 0.5648(15) 0.5186(7) 0.025(3) Uani 0.5 1 d . P B 4
Cl1 Cl 0.3227(2) 0.2908(4) 0.45997(19) 0.0316(10) Uani 0.5 1 d . P B 3
C23 C 0.4917(10) 0.6698(14) 0.6311(9) 0.029(4) Uani 0.494(10) 1 d . P A 1
H23 H 0.5082 0.7381 0.6210 0.035 Uiso 0.494(10) 1 calc R P A 1
C22 C 0.5269(9) 0.5695(12) 0.6283(8) 0.027(3) Uani 0.494(10) 1 d . P A 1
H22 H 0.5678 0.5713 0.6171 0.032 Uiso 0.494(10) 1 calc R P A 1
C17 C 0.3955(12) 0.090(2) 0.4994(9) 0.037(5) Uani 0.494(10) 1 d . P A 1
H17A H 0.3856 0.0155 0.4828 0.055 Uiso 0.494(10) 1 calc GR P A 1
H17B H 0.4349 0.1221 0.4897 0.055 Uiso 0.494(10) 1 calc GR P A 1
H17C H 0.3542 0.1370 0.4843 0.055 Uiso 0.494(10) 1 calc GR P A 1
C26A C 0.3783(9) 0.5614(13) 0.6865(7) 0.022(3) Uani 0.506(10) 1 d . P A 2
H26A H 0.3504 0.4912 0.6790 0.027 Uiso 0.506(10) 1 calc R P A 2
C25A C 0.4281(10) 0.5565(15) 0.6529(9) 0.021(3) Uani 0.506(10) 1 d . P A 2
C24A C 0.4546(12) 0.6545(17) 0.6348(9) 0.029(4) Uani 0.506(10) 1 d . P A 2
H24A H 0.4372 0.7244 0.6418 0.035 Uiso 0.506(10) 1 calc R P A 2
C23A C 0.5060(10) 0.6517(17) 0.6066(9) 0.032(4) Uani 0.506(10) 1 d . P A 2
H23A H 0.5225 0.7189 0.5955 0.038 Uiso 0.506(10) 1 calc R P A 2
C22A C 0.5329(10) 0.5475(16) 0.5951(9) 0.031(4) Uani 0.506(10) 1 d . P A 2
H22A H 0.5669 0.5455 0.5759 0.037 Uiso 0.506(10) 1 calc R P A 2
C21A C 0.5084(9) 0.4464(16) 0.6126(9) 0.026(3) Uani 0.506(10) 1 d . P A 2
C20A C 0.4580(10) 0.4552(14) 0.6410(8) 0.019(3) Uani 0.506(10) 1 d . P A 2
C6A C 0.331(3) 0.097(4) 0.633(2) 0.020(5) Uani 0.506(10) 1 d . P A 2
C7A C 0.3556(15) 0.0196(19) 0.5982(11) 0.019(5) Uani 0.506(10) 1 d . P A 2
C15A C 0.4179(12) 0.0446(17) 0.5763(10) 0.024(4) Uani 0.506(10) 1 d . P A 2
H15A H 0.4235 0.1272 0.5786 0.029 Uiso 0.506(10) 1 calc R P A 2
C17A C 0.4093(13) 0.014(2) 0.5126(10) 0.044(5) Uani 0.506(10) 1 d . P A 2
H17D H 0.4141 -0.0664 0.5093 0.066 Uiso 0.506(10) 1 calc GR P A 2
H17E H 0.4453 0.0520 0.5007 0.066 Uiso 0.506(10) 1 calc GR P A 2
H17F H 0.3630 0.0374 0.4882 0.066 Uiso 0.506(10) 1 calc GR P A 2
C16A C 0.4880(13) -0.004(2) 0.6212(12) 0.043(6) Uani 0.506(10) 1 d . P A 2
H16D H 0.4811 -0.0826 0.6284 0.064 Uiso 0.506(10) 1 calc GR P A 2
H16E H 0.4987 0.0375 0.6569 0.064 Uiso 0.506(10) 1 calc GR P A 2
H16F H 0.5268 0.0030 0.6056 0.064 Uiso 0.506(10) 1 calc GR P A 2
C8A C 0.3096(15) -0.0796(19) 0.5792(11) 0.031(5) Uani 0.506(10) 1 d . P A 2
H8A H 0.3212 -0.1314 0.5547 0.037 Uiso 0.506(10) 1 calc R P A 2
C9A C 0.2530(12) -0.0993(18) 0.5949(10) 0.023(4) Uani 0.506(10) 1 d . P A 2
H9A H 0.2251 -0.1630 0.5811 0.028 Uiso 0.506(10) 1 calc R P A 2
C10A C 0.2347(12) -0.0241(19) 0.6324(11) 0.025(4) Uani 0.506(10) 1 d . P A 2
H10A H 0.1949 -0.0397 0.6437 0.030 Uiso 0.506(10) 1 calc R P A 2
C11A C 0.2744(13) 0.0737(19) 0.6534(11) 0.019(4) Uani 0.506(10) 1 d . P A 2
C13A C 0.2805(11) 0.1030(19) 0.7546(8) 0.029(4) Uani 0.506(10) 1 d . P A 2
H13D H 0.2683 0.0243 0.7546 0.044 Uiso 0.506(10) 1 calc GR P A 2
H13E H 0.2604 0.1439 0.7799 0.044 Uiso 0.506(10) 1 calc GR P A 2
H13F H 0.3314 0.1112 0.7681 0.044 Uiso 0.506(10) 1 calc GR P A 2
C12A C 0.2509(11) 0.1502(18) 0.6932(9) 0.022(4) Uani 0.506(10) 1 d . P A 2
H12A H 0.2733 0.2241 0.6928 0.026 Uiso 0.506(10) 1 calc R P A 2
C14A C 0.1717(13) 0.1690(19) 0.6765(14) 0.028(5) Uani 0.506(10) 1 d . P A 2
H14D H 0.1543 0.1962 0.6372 0.042 Uiso 0.506(10) 1 calc GR P A 2
H14E H 0.1617 0.2240 0.7021 0.042 Uiso 0.506(10) 1 calc GR P A 2
H14F H 0.1484 0.0989 0.6795 0.042 Uiso 0.506(10) 1 calc GR P A 2
C31 C 0.5629(11) 0.343(2) 0.5819(8) 0.045(5) Uani 0.494(10) 1 d . P A 1
H31A H 0.5209 0.3371 0.5486 0.068 Uiso 0.494(10) 1 calc GR P A 1
H31B H 0.5906 0.2747 0.5853 0.068 Uiso 0.494(10) 1 calc GR P A 1
H31C H 0.5908 0.4065 0.5774 0.068 Uiso 0.494(10) 1 calc GR P A 1
C28 C 0.2733(9) 0.5772(16) 0.6328(7) 0.027(4) Uani 0.494(10) 1 d . P A 1
H28A H 0.2768 0.6433 0.6109 0.040 Uiso 0.494(10) 1 calc GR P A 1
H28B H 0.2337 0.5854 0.6475 0.040 Uiso 0.494(10) 1 calc GR P A 1
H28C H 0.2661 0.5116 0.6083 0.040 Uiso 0.494(10) 1 calc GR P A 1
C30 C 0.6072(10) 0.342(2) 0.6903(8) 0.042(5) Uani 0.494(10) 1 d . P A 1
H30A H 0.6384 0.4063 0.6940 0.063 Uiso 0.494(10) 1 calc GR P A 1
H30B H 0.6318 0.2745 0.6860 0.063 Uiso 0.494(10) 1 calc GR P A 1
H30C H 0.5926 0.3367 0.7243 0.063 Uiso 0.494(10) 1 calc GR P A 1
C27 C 0.3442(10) 0.6529(18) 0.7301(8) 0.035(4) Uani 0.494(10) 1 d . P A 1
H27A H 0.3838 0.6387 0.7643 0.052 Uiso 0.494(10) 1 calc GR P A 1
H27B H 0.3006 0.6496 0.7397 0.052 Uiso 0.494(10) 1 calc GR P A 1
H27C H 0.3490 0.7268 0.7151 0.052 Uiso 0.494(10) 1 calc GR P A 1
C29 C 0.5412(9) 0.3584(17) 0.6366(7) 0.031(4) Uani 0.494(10) 1 d . P A 1
H29 H 0.5087 0.2959 0.6370 0.038 Uiso 0.494(10) 1 calc R P A 1
C26 C 0.3425(10) 0.5632(15) 0.6840(7) 0.025(3) Uani 0.494(10) 1 d . P A 1
H26 H 0.3408 0.4888 0.7014 0.030 Uiso 0.494(10) 1 calc R P A 1
C28A C 0.3254(9) 0.6606(16) 0.6690(8) 0.030(4) Uani 0.506(10) 1 d . P A 2
H28D H 0.3513 0.7305 0.6727 0.044 Uiso 0.506(10) 1 calc GR P A 2
H28E H 0.2961 0.6621 0.6939 0.044 Uiso 0.506(10) 1 calc GR P A 2
H28F H 0.2958 0.6511 0.6294 0.044 Uiso 0.506(10) 1 calc GR P A 2
C30A C 0.6179(8) 0.3270(18) 0.6313(8) 0.035(4) Uani 0.506(10) 1 d . P A 2
H30D H 0.6420 0.3923 0.6229 0.053 Uiso 0.506(10) 1 calc GR P A 2
H30E H 0.6361 0.2599 0.6185 0.053 Uiso 0.506(10) 1 calc GR P A 2
H30F H 0.6259 0.3226 0.6723 0.053 Uiso 0.506(10) 1 calc GR P A 2
C29A C 0.5380(9) 0.3369(17) 0.5995(7) 0.029(3) Uani 0.506(10) 1 d . P A 2
H29A H 0.5146 0.2762 0.6142 0.035 Uiso 0.506(10) 1 calc R P A 2
C31A C 0.5223(11) 0.316(2) 0.5345(7) 0.040(5) Uani 0.506(10) 1 d . P A 2
H31D H 0.4761 0.3458 0.5137 0.060 Uiso 0.506(10) 1 calc GR P A 2
H31E H 0.5230 0.2358 0.5275 0.060 Uiso 0.506(10) 1 calc GR P A 2
H31F H 0.5578 0.3526 0.5215 0.060 Uiso 0.506(10) 1 calc GR P A 2
C27A C 0.4180(9) 0.5666(16) 0.7519(7) 0.030(4) Uani 0.506(10) 1 d . P A 2
H27D H 0.4443 0.4977 0.7640 0.045 Uiso 0.506(10) 1 calc GR P A 2
H27E H 0.3843 0.5759 0.7726 0.045 Uiso 0.506(10) 1 calc GR P A 2
H27F H 0.4504 0.6297 0.7600 0.045 Uiso 0.506(10) 1 calc GR P A 2
C19 C 0.4426(11) 0.2969(18) 0.7205(9) 0.026(4) Uani 0.494(10) 1 d . P A 1
H19 H 0.4768 0.3207 0.7545 0.031 Uiso 0.494(10) 1 calc R P A 1
N3 N 0.4150(10) 0.3612(16) 0.6731(8) 0.026(3) Uani 0.494(10) 1 d . P A 1
N2A N 0.366(2) 0.193(4) 0.656(2) 0.021(5) Uani 0.506(10) 1 d . P A 2
C18A C 0.4334(13) 0.193(2) 0.7069(12) 0.023(6) Uani 0.506(10) 1 d . P A 2
H18A H 0.4488 0.1333 0.7330 0.028 Uiso 0.506(10) 1 calc R P A 2

loop_
_atom_site_aniso_label
_atom_site_aniso_U_11
_atom_site_aniso_U_22
_atom_site_aniso_U_33
_atom_site_aniso_U_23
_atom_site_aniso_U_13
_atom_site_aniso_U_12
Pd1 0.0194(3) 0.0194(3) 0.0189(3) 0.0010(3) 0.0049(2) -0.0007(3)
N3A 0.017(5) 0.013(5) 0.022(6) -0.002(4) 0.003(4) -0.004(4)
C6 0.025(8) 0.017(7) 0.021(9) 0.001(6) 0.005(7) -0.001(6)
N2 0.015(9) 0.017(4) 0.020(5) -0.001(3) 0.009(5) 0.003(5)
C5 0.024(3) 0.019(3) 0.026(3) 0.000(2) 0.001(3) -0.003(3)
C7 0.023(7) 0.014(7) 0.012(8) 0.007(6) -0.003(6) 0.007(6)
C8 0.026(8) 0.010(6) 0.024(8) 0.008(5) 0.001(6) 0.008(5)
C12 0.031(8) 0.023(9) 0.029(7) -0.002(6) 0.011(6) -0.007(7)
C11 0.024(7) 0.016(8) 0.022(8) 0.003(6) 0.004(6) -0.001(6)
C10 0.034(9) 0.015(8) 0.025(8) 0.001(6) 0.008(7) -0.007(7)
C14 0.032(8) 0.033(16) 0.034(11) 0.004(11) 0.014(6) -0.003(9)
C18 0.019(10) 0.025(6) 0.020(5) 0.000(4) 0.008(6) 0.002(6)
C9 0.034(9) 0.022(8) 0.027(9) -0.001(6) 0.009(7) -0.005(7)
C19A 0.026(7) 0.018(6) 0.026(6) 0.003(5) 0.007(5) -0.002(5)
C15 0.031(7) 0.017(9) 0.025(7) -0.001(6) 0.010(5) 0.002(6)
C25 0.024(6) 0.025(6) 0.020(8) -0.002(5) 0.005(6) 0.001(4)
C20 0.019(6) 0.026(5) 0.026(8) -0.002(4) 0.004(5) 0.000(4)
C24 0.026(7) 0.027(6) 0.027(9) 0.001(6) 0.005(6) -0.001(5)
C16 0.037(8) 0.056(14) 0.035(10) 0.002(10) 0.006(7) 0.018(8)
C21 0.018(6) 0.029(6) 0.027(8) -0.004(5) 0.006(5) -0.003(4)
C13 0.046(11) 0.028(10) 0.027(7) 0.000(7) 0.011(6) -0.007(9)
C1 0.023(6) 0.026(7) 0.017(5) 0.002(5) 0.003(4) -0.004(5)
N1 0.062(11) 0.023(5) 0.025(8) 0.000(5) 0.010(7) 0.005(6)
C3 0.027(6) 0.037(8) 0.016(6) -0.002(6) 0.002(5) 0.002(6)
C2 0.022(5) 0.021(5) 0.012(5) 0.000(4) 0.005(4) 0.010(4)
C4 0.038(8) 0.023(5) 0.015(7) -0.001(4) 0.009(6) 0.009(5)
Cl1 0.026(2) 0.048(3) 0.024(2) -0.0096(19) 0.0129(17) 0.0050(19)
C23 0.029(7) 0.031(7) 0.025(9) -0.003(6) 0.005(6) -0.006(5)
C22 0.024(7) 0.031(6) 0.023(8) -0.005(5) 0.003(6) -0.007(5)
C17 0.037(10) 0.047(13) 0.027(7) 0.006(7) 0.011(6) 0.006(9)
C26A 0.016(6) 0.017(7) 0.033(7) 0.000(5) 0.007(5) -0.002(5)
C25A 0.017(6) 0.016(5) 0.028(7) -0.001(4) 0.005(6) -0.002(4)
C24A 0.032(9) 0.018(6) 0.043(9) 0.002(5) 0.019(8) -0.002(5)
C23A 0.034(8) 0.023(6) 0.045(10) -0.002(6) 0.022(8) -0.008(5)
C22A 0.035(8) 0.027(6) 0.036(10) 0.001(5) 0.018(8) -0.004(5)
C21A 0.022(6) 0.025(6) 0.035(8) 0.000(5) 0.013(6) -0.003(4)
C20A 0.018(6) 0.014(5) 0.024(7) 0.000(4) 0.006(5) -0.003(4)
C6A 0.020(7) 0.014(6) 0.023(10) 0.003(6) 0.003(7) 0.002(5)
C7A 0.026(7) 0.007(6) 0.022(10) 0.007(6) 0.004(7) 0.004(5)
C15A 0.032(7) 0.009(9) 0.036(8) 0.005(6) 0.015(6) 0.001(6)
C17A 0.048(11) 0.049(13) 0.039(8) -0.003(7) 0.021(7) 0.000(10)
C16A 0.034(8) 0.051(14) 0.046(10) 0.013(10) 0.016(7) 0.009(7)
C8A 0.038(8) 0.017(7) 0.043(12) -0.005(8) 0.020(8) -0.006(6)
C9A 0.033(8) 0.012(7) 0.028(10) -0.001(6) 0.013(7) -0.002(6)
C10A 0.027(8) 0.018(7) 0.033(9) -0.004(6) 0.014(7) -0.004(6)
C11A 0.021(6) 0.012(7) 0.019(7) 0.005(5) 0.002(5) 0.002(5)
C13A 0.033(9) 0.029(10) 0.028(7) 0.002(6) 0.013(6) 0.001(8)
C12A 0.028(7) 0.013(8) 0.027(6) 0.000(6) 0.011(5) -0.005(6)
C14A 0.028(7) 0.012(12) 0.043(11) -0.004(9) 0.010(6) -0.005(7)
C31 0.028(10) 0.069(14) 0.043(9) -0.006(8) 0.019(7) 0.004(10)
C28 0.027(7) 0.027(9) 0.025(7) -0.008(6) 0.007(5) 0.004(6)
C30 0.035(8) 0.040(11) 0.050(9) 0.001(8) 0.012(7) 0.008(8)
C27 0.034(9) 0.038(9) 0.032(7) -0.009(7) 0.008(6) 0.005(8)
C29 0.026(7) 0.032(7) 0.043(8) -0.002(6) 0.021(6) -0.003(5)
C26 0.027(6) 0.025(8) 0.023(6) -0.003(5) 0.009(5) 0.001(5)
C28A 0.026(7) 0.029(8) 0.035(8) 0.005(7) 0.011(6) 0.010(6)
C30A 0.032(7) 0.038(10) 0.039(8) 0.000(7) 0.015(6) 0.006(6)
C29A 0.030(7) 0.027(6) 0.034(7) 0.001(5) 0.016(6) 0.000(5)
C31A 0.044(10) 0.044(11) 0.035(7) 0.001(6) 0.015(6) 0.009(8)
C27A 0.026(8) 0.030(9) 0.036(7) 0.004(5) 0.010(5) 0.005(7)
C19 0.022(8) 0.030(6) 0.026(6) -0.002(4) 0.009(5) 0.001(6)
N3 0.024(7) 0.025(5) 0.023(5) -0.004(4) 0.002(4) -0.003(4)
N2A 0.020(8) 0.015(5) 0.026(6) 0.000(4) 0.007(6) 0.001(5)
C18A 0.022(9) 0.016(6) 0.028(7) 0.005(5) 0.002(7) 0.001(6)

loop_
_atom_type_symbol
_atom_type_description
_atom_type_scat_dispersion_real
_atom_type_scat_dispersion_imag
_atom_type_scat_source
C C 0.0033 0.0016 'International Tables Vol C Tables 4.2.6.8 and 6.1.1.4'
H H 0.0000 0.0000 'International Tables Vol C Tables 4.2.6.8 and 6.1.1.4'
Cl Cl 0.1484 0.1585 'International Tables Vol C Tables 4.2.6.8 and 6.1.1.4'
N N 0.0061 0.0033 'International Tables Vol C Tables 4.2.6.8 and 6.1.1.4'
Pd Pd -0.9988 1.0072 'International Tables Vol C Tables 4.2.6.8 and 6.1.1.4'

loop_
_geom_angle_atom_site_label_1
_geom_angle_atom_site_label_2
_geom_angle_atom_site_label_3
_geom_angle
_geom_angle_site_symmetry_1
_geom_angle_site_symmetry_3
C5 Pd1 Pd1 163.3(2) . 2_556
C5 Pd1 C1 93.9(5) . .
C5 Pd1 C3 98.4(5) . 2_556
C5 Pd1 C2 134.9(5) . 2_556
C5 Pd1 C2 130.9(4) . .
C5 Pd1 Cl1 119.9(3) . .
C5 Pd1 Cl1 113.5(3) . 2_556
C1 Pd1 Pd1 88.4(4) . 2_556
C1 Pd1 C3 138.3(7) . 2_556
C1 Pd1 C2 114.2(6) . 2_556
C1 Pd1 C2 37.8(6) . .
C3 Pd1 Pd1 90.6(5) 2_556 2_556
C3 Pd1 C2 37.4(6) 2_556 2_556
C3 Pd1 C2 113.3(7) 2_556 .
C2 Pd1 Pd1 57.3(4) 2_556 2_556
C2 Pd1 Pd1 55.7(4) . 2_556
C2 Pd1 C2 79.5(7) 2_556 .
Cl1 Pd1 Pd1 57.11(11) . 2_556
Cl1 Pd1 Pd1 57.73(10) 2_556 2_556
Cl1 Pd1 Cl1 107.82(15) 2_556 .
C5 N3A C20A 125.6(14) . .
C19A N3A C5 110.3(14) . .
C19A N3A C20A 124.0(15) . .
C7 C6 N2 113(2) . .
C11 C6 N2 126(2) . .
C11 C6 C7 120.8(18) . .
C5 N2 C6 122(4) . .
C18 N2 C6 120(4) . .
C18 N2 C5 116(3) . .
N3A C5 Pd1 126.2(9) . .
N2 C5 Pd1 130.2(17) . .
N2 C5 N3 99(2) . .
N3 C5 Pd1 129.0(9) . .
N2A C5 Pd1 125.5(17) . .
N2A C5 N3A 108.3(18) . .
C6 C7 C8 118.2(18) . .
C6 C7 C15 123.5(17) . .
C8 C7 C15 117.4(17) . .
C9 C8 C7 120.6(16) . .
C11 C12 C14 112.2(19) . .
C13 C12 C11 113(2) . .
C13 C12 C14 109(2) . .
C6 C11 C12 121.7(16) . .
C10 C11 C6 118.8(17) . .
C10 C11 C12 119.3(18) . .
C9 C10 C11 121.3(17) . .
N2 C18 C19 104(3) . .
C10 C9 C8 119.0(17) . .
C18A C19A N3A 107.1(18) . .
C16 C15 C7 111(2) . .
C17 C15 C7 113.0(18) . .
C17 C15 C16 111.7(19) . .
C20 C25 C26 120.7(14) . .
C24 C25 C20 118.0(15) . .
C24 C25 C26 121.0(14) . .
C25 C20 N3 118.3(14) . .
C21 C20 C25 121.5(14) . .
C21 C20 N3 120.1(14) . .
C23 C24 C25 120.9(15) . .
C20 C21 C29 121.7(14) . .
C22 C21 C20 118.5(14) . .
C22 C21 C29 119.8(14) . .
C2 C1 Pd1 84.1(10) . .
C4 N1 N1 109.5(13) . 2_556
C2 C3 Pd1 81.9(10) . 2_556
Pd1 C2 Pd1 67.1(4) 2_556 .
C1 C2 Pd1 58.1(8) . .
C1 C2 Pd1 116.1(11) . 2_556
C3 C2 Pd1 120.0(12) . .
C3 C2 Pd1 60.7(9) . 2_556
C3 C2 C1 125.0(16) . .
C3 C2 C4 114.2(15) . .
C4 C2 Pd1 106.8(10) . 2_556
C4 C2 Pd1 107.0(11) . .
C4 C2 C1 118.0(15) . .
N1 C4 C2 178(2) . .
Pd1 Cl1 Pd1 65.16(11) 2_556 .
C24 C23 C22 119.4(15) . .
C21 C22 C23 121.4(14) . .
C25A C26A C28A 113.3(14) . .
C25A C26A C27A 111.3(15) . .
C27A C26A C28A 109.7(13) . .
C24A C25A C26A 121.8(17) . .
C24A C25A C20A 114.7(18) . .
C20A C25A C26A 123.3(16) . .
C23A C24A C25A 122.6(19) . .
C24A C23A C22A 120.0(18) . .
C23A C22A C21A 119.8(18) . .
C22A C21A C29A 118.3(17) . .
C20A C21A C22A 117.4(17) . .
C20A C21A C29A 124.3(16) . .
C25A C20A N3A 116.5(16) . .
C21A C20A N3A 117.8(16) . .
C21A C20A C25A 125.6(16) . .
C11A C6A C7A 124(2) . .
N2A C6A C7A 123(3) . .
N2A C6A C11A 113(3) . .
C6A C7A C15A 123(2) . .
C6A C7A C8A 114(2) . .
C8A C7A C15A 122.5(19) . .
C7A C15A C17A 117.3(19) . .
C7A C15A C16A 108.7(18) . .
C17A C15A C16A 113.7(19) . .
C9A C8A C7A 123(2) . .
C8A C9A C10A 119.7(19) . .
C9A C10A C11A 122.1(18) . .
C6A C11A C10A 117(2) . .
C6A C11A C12A 124(2) . .
C10A C11A C12A 118.8(18) . .
C11A C12A C13A 108.0(17) . .
C11A C12A C14A 115.0(18) . .
C14A C12A C13A 111.3(19) . .
C21 C29 C31 117.5(17) . .
C21 C29 C30 110.4(16) . .
C31 C29 C30 109.0(14) . .
C25 C26 C28 112.8(14) . .
C25 C26 C27 112.4(15) . .
C27 C26 C28 108.8(14) . .
C21A C29A C30A 111.8(15) . .
C21A C29A C31A 113.3(16) . .
C30A C29A C31A 110.5(14) . .
C18 C19 N3 109.9(19) . .
C20 N3 C5 119.7(15) . .
C19 N3 C5 109.0(16) . .
C19 N3 C20 127.6(18) . .
C5 N2A C18A 104(2) . .
C6A N2A C5 127(4) . .
C6A N2A C18A 123(4) . .
C19A C18A N2A 109(2) . .

loop_
_geom_bond_atom_site_label_1
_geom_bond_atom_site_label_2
_geom_bond_distance
_geom_bond_site_symmetry_2
Pd1 Pd1 2.6264(13) 2_556
Pd1 C5 2.016(9) .
Pd1 C1 2.048(17) .
Pd1 C3 2.074(18) 2_556
Pd1 C2 2.355(15) 2_556
Pd1 C2 2.400(15) .
Pd1 Cl1 2.447(4) .
Pd1 Cl1 2.430(4) 2_556
N3A C5 1.407(17) .
N3A C19A 1.38(2) .
N3A C20A 1.46(2) .
C6 N2 1.52(5) .
C6 C7 1.371(17) .
C6 C11 1.369(17) .
N2 C5 1.35(4) .
N2 C18 1.33(6) .
C5 N3 1.44(2) .
C5 N2A 1.37(4) .
C7 C8 1.375(16) .
C7 C15 1.54(3) .
C8 C9 1.370(16) .
C12 C11 1.53(3) .
C12 C14 1.56(3) .
C12 C13 1.52(3) .
C11 C10 1.366(15) .
C10 C9 1.355(16) .
C18 C19 1.33(3) .
C19A C18A 1.34(3) .
C15 C16 1.54(3) .
C15 C17 1.54(3) .
C25 C20 1.402(15) .
C25 C24 1.397(15) .
C25 C26 1.48(2) .
C20 C21 1.387(14) .
C20 N3 1.42(2) .
C24 C23 1.385(15) .
C21 C22 1.385(14) .
C21 C29 1.51(2) .
C1 C2 1.48(2) .
N1 C4 1.12(2) .
C3 Pd1 2.074(18) 2_556
C3 C2 1.44(2) .
C2 Pd1 2.355(15) 2_556
C2 C4 1.46(2) .
Cl1 Pd1 2.430(4) 2_556
C23 C22 1.386(15) .
C26A C25A 1.46(3) .
C26A C28A 1.536(16) .
C26A C27A 1.534(16) .
C25A C24A 1.40(3) .
C25A C20A 1.40(2) .
C24A C23A 1.39(3) .
C23A C22A 1.40(3) .
C22A C21A 1.40(2) .
C21A C20A 1.38(3) .
C21A C29A 1.49(3) .
C6A C7A 1.43(3) .
C6A C11A 1.38(3) .
C6A N2A 1.36(5) .
C7A C15A 1.52(3) .
C7A C8A 1.46(3) .
C15A C17A 1.54(3) .
C15A C16A 1.58(3) .
C8A C9A 1.31(3) .
C9A C10A 1.40(3) .
C10A C11A 1.40(3) .
C11A C12A 1.50(3) .
C13A C12A 1.52(3) .
C12A C14A 1.51(3) .
C31 C29 1.529(17) .
C28 C26 1.539(17) .
C30 C29 1.536(17) .
C27 C26 1.533(17) .
C30A C29A 1.527(16) .
C29A C31A 1.527(17) .
C19 N3 1.34(3) .
N2A C18A 1.50(5) .
